data_8107079
loop_
_publ_author_name
'Li, Shi-Hui'
'Zhao, Yan'
'Zhang, Li'

_publ_section_title
;
 Crystal structure of
 catena-poly-[(\m2-2-(2-((2,6-dimethylphenyl)amino)phenyl)acetato-\k2
 O:O&#x2032;)(\m2-2-(2-((2,6-dimethylphenyl)amino)phenyl)acetate-\k3
 O,O&#x2032;:O&#x2032;)cadmium(II)], C28H20N2Cl4O4Cd
;
_journal_issue 4
_journal_name_full 'Zeitschrift f\"ur Kristallographie - New Crystal Structures'
_journal_page_first 1009
_journal_page_last 1011
_journal_paper_doi 10.1515/ncrs-2015-0298
_journal_volume 231
_journal_year 2016
_chemical_formula_sum 'C28 H20 Cd Cl4 N2 O4'
_chemical_formula_weight 702.66
_space_group_IT_number 14
_space_group_name_Hall '-P 2ybc'
_space_group_name_H-M_alt 'P 1 21/c 1'
_symmetry_cell_setting monoclinic
_symmetry_space_group_name_H-M 'P 1 21/c 1'
_atom_sites_solution_hydrogens geom
_atom_sites_solution_primary direct
_atom_sites_solution_secondary difmap
_cell_angle_alpha 90.00
_cell_angle_beta 96.6270(10)
_cell_angle_gamma 90.00
_cell_formula_units_Z 4
_cell_length_a 12.5272(4)
_cell_length_b 28.7754(10)
_cell_length_c 7.7485(3)
_cell_measurement_reflns_used 9914
_cell_measurement_temperature 296(2)
_cell_measurement_theta_max 27.15
_cell_measurement_theta_min 3.00
_cell_volume 2774.48(17)
_computing_cell_refinement 'Bruker SMART'
_computing_data_collection 'Bruker SMART'
_computing_data_reduction 'Bruker SAINT'
_computing_molecular_graphics 'Bruker SHELXTL'
_computing_publication_material 'Bruker SHELXTL'
_computing_structure_refinement 'SHELXL-97 (Sheldrick, 1997)'
_computing_structure_solution 'SHELXS-97 (Sheldrick, 1990)'
_diffrn_ambient_temperature 296(2)
_diffrn_measured_fraction_theta_full 0.998
_diffrn_measured_fraction_theta_max 0.998
_diffrn_measurement_device_type 'CCD area detector'
_diffrn_measurement_method 'phi and omega scans'
_diffrn_radiation_monochromator graphite
_diffrn_radiation_source 'fine-focus sealed tube'
_diffrn_radiation_type MoK\a
_diffrn_radiation_wavelength 0.71073
_diffrn_reflns_av_R_equivalents 0.0448
_diffrn_reflns_av_sigmaI/netI 0.0319
_diffrn_reflns_limit_h_max 15
_diffrn_reflns_limit_h_min -15
_diffrn_reflns_limit_k_max 34
_diffrn_reflns_limit_k_min -34
_diffrn_reflns_limit_l_max 9
_diffrn_reflns_limit_l_min -9
_diffrn_reflns_number 37392
_diffrn_reflns_theta_full 25.50
_diffrn_reflns_theta_max 25.50
_diffrn_reflns_theta_min 3.27
_diffrn_standards_decay_% 0
_diffrn_standards_interval_count 0
_diffrn_standards_interval_time 0
_diffrn_standards_number 0
_exptl_absorpt_coefficient_mu 1.210
_exptl_absorpt_correction_T_max 0.7599
_exptl_absorpt_correction_T_min 0.6059
_exptl_absorpt_correction_type multi-scan
_exptl_absorpt_process_details sadabs
_exptl_crystal_colour colourless
_exptl_crystal_density_diffrn 1.682
_exptl_crystal_density_method 'not measured'
_exptl_crystal_description block
_exptl_crystal_F_000 1400
_exptl_crystal_size_max 0.46
_exptl_crystal_size_mid 0.35
_exptl_crystal_size_min 0.24
_refine_diff_density_max 0.547
_refine_diff_density_min -0.361
_refine_diff_density_rms 0.074
_refine_ls_extinction_method none
_refine_ls_goodness_of_fit_ref 1.037
_refine_ls_hydrogen_treatment constr
_refine_ls_matrix_type full
_refine_ls_number_parameters 352
_refine_ls_number_reflns 5170
_refine_ls_number_restraints 0
_refine_ls_restrained_S_all 1.037
_refine_ls_R_factor_all 0.0517
_refine_ls_R_factor_gt 0.0341
_refine_ls_shift/su_max 0.001
_refine_ls_shift/su_mean 0.000
_refine_ls_structure_factor_coef Fsqd
_refine_ls_weighting_details 'calc w=1/[\s^2^(Fo^2^)+(0.0359P)^2^+2.2804P] where P=(Fo^2^+2Fc^2^)/3'
_refine_ls_weighting_scheme calc
_refine_ls_wR_factor_gt 0.0725
_refine_ls_wR_factor_ref 0.0787
_reflns_number_gt 4104
_reflns_number_total 5170
_reflns_threshold_expression >2sigma(I)
_cod_data_source_file suppl_ncrs-2015-0298_suppl.cif
_cod_data_source_block a
_cod_depositor_comments
;
The following automatic conversions were performed:

data item '_symmetry_cell_setting' value 'Monoclinic' was changed to
'monoclinic' in accordance with the built-in table derived from the
CIF Core dictionary named 'cif_core.dic' version 2.4.5 last updated
on 2014-11-21.

Automatic conversion script
Id: cif_fix_values 8738 2021-04-28 16:35:53Z antanas 
;
_cod_original_sg_symbol_H-M P2(1)/c
_cod_database_code 8107079

loop_
_symmetry_equiv_pos_as_xyz
'x, y, z'
'-x, y+1/2, -z+1/2'
'-x, -y, -z'
'x, -y-1/2, z-1/2'

loop_
_atom_site_label
_atom_site_type_symbol
_atom_site_fract_x
_atom_site_fract_y
_atom_site_fract_z
_atom_site_U_iso_or_equiv
_atom_site_adp_type
_atom_site_occupancy
_atom_site_symmetry_multiplicity
_atom_site_calc_flag
_atom_site_refinement_flags
_atom_site_disorder_assembly
_atom_site_disorder_group
Cd1 Cd 0.834264(19) 0.237691(8) 1.08118(3) 0.03066(9) Uani 1 1 d . . .
Cl1 Cl 1.27603(10) 0.06058(4) 1.53221(13) 0.0653(3) Uani 1 1 d . . .
Cl2 Cl 1.11693(12) 0.12049(5) 0.89488(14) 0.0872(4) Uani 1 1 d . . .
Cl3 Cl 0.57773(9) 0.03778(3) 0.28325(14) 0.0599(3) Uani 1 1 d . . .
Cl4 Cl 0.61351(7) 0.22292(3) 0.18907(13) 0.0459(2) Uani 1 1 d . . .
N1 N 0.6634(2) 0.13355(10) 0.3746(3) 0.0395(7) Uani 1 1 d . . .
H1 H 0.6457 0.1521 0.4536 0.047 Uiso 1 1 calc R . .
N2 N 1.1630(2) 0.12901(10) 1.2755(4) 0.0402(7) Uani 1 1 d . . .
H2 H 1.0960 0.1355 1.2501 0.048 Uiso 1 1 calc R . .
O1 O 0.89324(18) 0.22500(9) 1.3622(3) 0.0420(6) Uani 1 1 d . . .
O2 O 1.00666(19) 0.20300(10) 1.1889(3) 0.0499(7) Uani 1 1 d . . .
O3 O 0.7615(2) 0.19557(8) 0.6475(3) 0.0511(7) Uani 1 1 d . . .
O4 O 0.7801(2) 0.17788(8) 0.9285(3) 0.0491(7) Uani 1 1 d . . .
C1 C 0.7607(3) 0.10835(11) 0.4078(4) 0.0319(7) Uani 1 1 d . . .
C2 C 0.8014(3) 0.09962(11) 0.5792(4) 0.0369(8) Uani 1 1 d . . .
C3 C 0.8972(3) 0.07477(13) 0.6080(6) 0.0576(12) Uani 1 1 d . . .
H3 H 0.9257 0.0682 0.7215 0.069 Uiso 1 1 calc R . .
C4 C 0.9507(3) 0.05967(14) 0.4737(7) 0.0663(13) Uani 1 1 d . . .
H4 H 1.0145 0.0430 0.4965 0.080 Uiso 1 1 calc R . .
C5 C 0.9099(3) 0.06919(14) 0.3059(6) 0.0606(12) Uani 1 1 d . . .
H5 H 0.9462 0.0593 0.2143 0.073 Uiso 1 1 calc R . .
C6 C 0.8153(3) 0.09341(12) 0.2731(5) 0.0442(9) Uani 1 1 d . . .
H6 H 0.7877 0.0998 0.1590 0.053 Uiso 1 1 calc R . .
C7 C 0.5955(3) 0.12985(12) 0.2212(4) 0.0344(8) Uani 1 1 d . . .
C8 C 0.5509(3) 0.08750(12) 0.1596(5) 0.0427(9) Uani 1 1 d . . .
C9 C 0.4833(3) 0.08427(15) 0.0072(5) 0.0558(11) Uani 1 1 d . . .
H9 H 0.4567 0.0554 -0.0314 0.067 Uiso 1 1 calc R . .
C10 C 0.4548(3) 0.12347(16) -0.0881(5) 0.0637(12) Uani 1 1 d . . .
H10 H 0.4095 0.1212 -0.1917 0.076 Uiso 1 1 calc R . .
C11 C 0.4935(3) 0.16617(15) -0.0300(5) 0.0526(10) Uani 1 1 d . . .
H11 H 0.4726 0.1930 -0.0919 0.063 Uiso 1 1 calc R . .
C12 C 0.5633(3) 0.16883(12) 0.1201(4) 0.0367(8) Uani 1 1 d . . .
C13 C 0.7448(3) 0.11661(12) 0.7278(4) 0.0485(10) Uani 1 1 d . . .
H13A H 0.7681 0.0981 0.8298 0.058 Uiso 1 1 calc R . .
H13B H 0.6681 0.1117 0.6993 0.058 Uiso 1 1 calc R . .
C14 C 0.7641(3) 0.16755(11) 0.7722(4) 0.0369(8) Uani 1 1 d . . .
C15 C 1.2002(3) 0.08842(12) 1.2075(4) 0.0365(8) Uani 1 1 d . . .
C16 C 1.2528(3) 0.05356(12) 1.3090(5) 0.0414(8) Uani 1 1 d . . .
C17 C 1.2845(3) 0.01216(13) 1.2401(6) 0.0572(11) Uani 1 1 d . . .
H17 H 1.3216 -0.0098 1.3116 0.069 Uiso 1 1 calc R . .
C18 C 1.2610(4) 0.00368(15) 1.0662(6) 0.0681(13) Uani 1 1 d . . .
H18 H 1.2813 -0.0243 1.0195 0.082 Uiso 1 1 calc R . .
C19 C 1.2080(4) 0.03615(16) 0.9616(5) 0.0651(13) Uani 1 1 d . . .
H19 H 1.1907 0.0301 0.8438 0.078 Uiso 1 1 calc R . .
C20 C 1.1794(3) 0.07831(13) 1.0306(5) 0.0478(9) Uani 1 1 d . . .
C21 C 1.2257(3) 0.16068(11) 1.3828(4) 0.0318(7) Uani 1 1 d . . .
C22 C 1.1725(2) 0.19099(11) 1.4852(4) 0.0309(7) Uani 1 1 d . . .
C23 C 1.2327(3) 0.22377(12) 1.5846(4) 0.0410(8) Uani 1 1 d . . .
H23 H 1.1980 0.2449 1.6501 0.049 Uiso 1 1 calc R . .
C24 C 1.3426(3) 0.22579(13) 1.5886(5) 0.0461(9) Uani 1 1 d . . .
H24 H 1.3817 0.2479 1.6567 0.055 Uiso 1 1 calc R . .
C25 C 1.3940(3) 0.19493(13) 1.4913(5) 0.0436(9) Uani 1 1 d . . .
H25 H 1.4685 0.1957 1.4957 0.052 Uiso 1 1 calc R . .
C26 C 1.3362(3) 0.16285(12) 1.3873(4) 0.0388(8) Uani 1 1 d . . .
H26 H 1.3715 0.1425 1.3198 0.047 Uiso 1 1 calc R . .
C27 C 1.0535(2) 0.18737(12) 1.4928(4) 0.0346(8) Uani 1 1 d . . .
H27A H 1.0364 0.2036 1.5958 0.042 Uiso 1 1 calc R . .
H27B H 1.0356 0.1549 1.5064 0.042 Uiso 1 1 calc R . .
C28 C 0.9829(2) 0.20633(11) 1.3383(4) 0.0309(7) Uani 1 1 d . . .

loop_
_atom_site_aniso_label
_atom_site_aniso_U_11
_atom_site_aniso_U_22
_atom_site_aniso_U_33
_atom_site_aniso_U_23
_atom_site_aniso_U_13
_atom_site_aniso_U_12
Cd1 0.04034(15) 0.03127(14) 0.01977(12) -0.00167(10) 0.00092(9) -0.00274(11)
Cl1 0.0989(9) 0.0550(6) 0.0400(5) 0.0061(5) -0.0004(5) 0.0066(6)
Cl2 0.1157(10) 0.0927(9) 0.0450(6) 0.0007(6) -0.0255(7) 0.0025(8)
Cl3 0.0718(7) 0.0390(5) 0.0663(7) 0.0056(5) -0.0026(5) -0.0054(5)
Cl4 0.0406(5) 0.0363(5) 0.0603(6) 0.0001(4) 0.0029(4) 0.0010(4)
N1 0.0445(17) 0.0418(17) 0.0304(15) -0.0129(13) -0.0037(13) 0.0106(14)
N2 0.0338(15) 0.0430(17) 0.0424(17) -0.0139(14) -0.0008(13) 0.0054(13)
O1 0.0373(13) 0.0614(16) 0.0257(12) -0.0076(11) -0.0030(10) 0.0143(12)
O2 0.0471(15) 0.0762(19) 0.0272(13) 0.0089(12) 0.0083(11) 0.0227(14)
O3 0.0874(19) 0.0278(13) 0.0350(13) 0.0005(11) -0.0053(13) -0.0079(13)
O4 0.0737(18) 0.0453(15) 0.0284(13) -0.0103(11) 0.0059(12) -0.0189(13)
C1 0.0366(18) 0.0258(16) 0.0318(17) -0.0068(14) -0.0021(14) 0.0008(14)
C2 0.049(2) 0.0206(16) 0.0380(19) -0.0024(14) -0.0067(16) -0.0057(15)
C3 0.060(3) 0.033(2) 0.071(3) 0.007(2) -0.030(2) -0.006(2)
C4 0.043(2) 0.039(2) 0.113(4) -0.010(3) -0.008(3) 0.0091(19)
C5 0.047(2) 0.051(3) 0.086(3) -0.025(2) 0.017(2) -0.004(2)
C6 0.046(2) 0.044(2) 0.043(2) -0.0104(17) 0.0047(17) 0.0014(18)
C7 0.0318(18) 0.0394(19) 0.0311(17) -0.0045(15) -0.0007(14) 0.0010(15)
C8 0.045(2) 0.038(2) 0.044(2) 0.0014(17) 0.0000(17) 0.0001(17)
C9 0.054(2) 0.055(3) 0.054(2) -0.011(2) -0.010(2) -0.011(2)
C10 0.060(3) 0.075(3) 0.049(2) -0.002(2) -0.025(2) -0.011(2)
C11 0.046(2) 0.062(3) 0.047(2) 0.010(2) -0.0108(18) 0.001(2)
C12 0.0317(18) 0.0381(19) 0.0397(19) 0.0008(16) 0.0021(15) -0.0010(15)
C13 0.084(3) 0.0313(19) 0.0289(18) 0.0003(15) 0.0013(18) -0.0146(19)
C14 0.050(2) 0.0305(18) 0.0301(18) -0.0023(15) 0.0024(15) -0.0079(16)
C15 0.0362(18) 0.0379(19) 0.0354(18) -0.0077(16) 0.0046(15) -0.0080(16)
C16 0.049(2) 0.037(2) 0.0393(19) -0.0032(16) 0.0116(17) -0.0067(17)
C17 0.074(3) 0.031(2) 0.070(3) 0.001(2) 0.021(2) -0.001(2)
C18 0.103(4) 0.039(2) 0.070(3) -0.019(2) 0.042(3) -0.016(2)
C19 0.097(3) 0.060(3) 0.043(2) -0.024(2) 0.026(2) -0.030(3)
C20 0.056(2) 0.050(2) 0.037(2) -0.0064(18) 0.0041(17) -0.0140(19)
C21 0.0348(19) 0.0330(18) 0.0269(16) 0.0006(14) 0.0001(14) 0.0003(15)
C22 0.0327(17) 0.0344(18) 0.0245(15) 0.0055(14) -0.0007(13) 0.0058(14)
C23 0.050(2) 0.0358(19) 0.0360(19) -0.0063(16) 0.0000(16) 0.0045(17)
C24 0.049(2) 0.045(2) 0.041(2) -0.0069(18) -0.0053(17) -0.0072(18)
C25 0.0331(19) 0.050(2) 0.047(2) 0.0013(18) 0.0024(16) -0.0042(17)
C26 0.038(2) 0.0405(19) 0.0388(19) -0.0023(16) 0.0078(15) 0.0044(16)
C27 0.0341(18) 0.0407(19) 0.0294(17) 0.0049(15) 0.0049(14) 0.0072(15)
C28 0.0297(17) 0.0299(17) 0.0330(18) -0.0022(14) 0.0025(14) -0.0027(14)

loop_
_atom_type_symbol
_atom_type_description
_atom_type_scat_dispersion_real
_atom_type_scat_dispersion_imag
_atom_type_scat_source
C C 0.0033 0.0016 'International Tables Vol C Tables 4.2.6.8 and 6.1.1.4'
H H 0.0000 0.0000 'International Tables Vol C Tables 4.2.6.8 and 6.1.1.4'
N N 0.0061 0.0033 'International Tables Vol C Tables 4.2.6.8 and 6.1.1.4'
O O 0.0106 0.0060 'International Tables Vol C Tables 4.2.6.8 and 6.1.1.4'
Cd Cd -0.8075 1.2024 'International Tables Vol C Tables 4.2.6.8 and 6.1.1.4'
Cl Cl 0.1484 0.1585 'International Tables Vol C Tables 4.2.6.8 and 6.1.1.4'

loop_
_geom_angle_atom_site_label_1
_geom_angle_atom_site_label_2
_geom_angle_atom_site_label_3
_geom_angle
_geom_angle_site_symmetry_1
_geom_angle_site_symmetry_3
O4 Cd1 O1 94.50(9) . 4_565
O4 Cd1 O3 135.19(10) . 4_566
O1 Cd1 O3 86.54(9) 4_565 4_566
O4 Cd1 O1 116.75(9) . .
O1 Cd1 O1 136.27(10) 4_565 .
O3 Cd1 O1 90.82(8) 4_566 .
O4 Cd1 O2 94.11(10) . .
O1 Cd1 O2 95.77(8) 4_565 .
O3 Cd1 O2 130.43(9) 4_566 .
O1 Cd1 O2 54.71(8) . .
C7 N1 C1 123.2(3) . .
C7 N1 H1 118.4 . .
C1 N1 H1 118.4 . .
C15 N2 C21 125.5(3) . .
C15 N2 H2 117.3 . .
C21 N2 H2 117.3 . .
C28 O1 Cd1 133.93(19) . 4_566
C28 O1 Cd1 97.16(18) . .
Cd1 O1 Cd1 124.37(10) 4_566 .
C28 O2 Cd1 89.42(19) . .
C14 O3 Cd1 139.6(2) . 4_565
C14 O4 Cd1 137.1(2) . .
C6 C1 C2 120.5(3) . .
C6 C1 N1 120.9(3) . .
C2 C1 N1 118.6(3) . .
C1 C2 C3 117.4(3) . .
C1 C2 C13 121.3(3) . .
C3 C2 C13 121.3(3) . .
C4 C3 C2 121.9(4) . .
C4 C3 H3 119.0 . .
C2 C3 H3 119.0 . .
C5 C4 C3 119.7(4) . .
C5 C4 H4 120.1 . .
C3 C4 H4 120.1 . .
C4 C5 C6 119.8(4) . .
C4 C5 H5 120.1 . .
C6 C5 H5 120.1 . .
C5 C6 C1 120.7(4) . .
C5 C6 H6 119.6 . .
C1 C6 H6 119.6 . .
N1 C7 C8 122.7(3) . .
N1 C7 C12 121.8(3) . .
C8 C7 C12 115.4(3) . .
C9 C8 C7 122.2(3) . .
C9 C8 Cl3 118.7(3) . .
C7 C8 Cl3 119.0(3) . .
C10 C9 C8 120.2(4) . .
C10 C9 H9 119.9 . .
C8 C9 H9 119.9 . .
C9 C10 C11 119.8(3) . .
C9 C10 H10 120.1 . .
C11 C10 H10 120.1 . .
C12 C11 C10 119.5(4) . .
C12 C11 H11 120.3 . .
C10 C11 H11 120.3 . .
C11 C12 C7 122.9(3) . .
C11 C12 Cl4 118.8(3) . .
C7 C12 Cl4 118.3(2) . .
C2 C13 C14 114.2(3) . .
C2 C13 H13A 108.7 . .
C14 C13 H13A 108.7 . .
C2 C13 H13B 108.7 . .
C14 C13 H13B 108.7 . .
H13A C13 H13B 107.6 . .
O4 C14 O3 125.8(3) . .
O4 C14 C13 117.1(3) . .
O3 C14 C13 117.1(3) . .
N2 C15 C16 123.4(3) . .
N2 C15 C20 121.1(3) . .
C16 C15 C20 115.3(3) . .
C17 C16 C15 122.7(3) . .
C17 C16 Cl1 117.6(3) . .
C15 C16 Cl1 119.6(3) . .
C18 C17 C16 119.7(4) . .
C18 C17 H17 120.1 . .
C16 C17 H17 120.1 . .
C19 C18 C17 120.0(4) . .
C19 C18 H18 120.0 . .
C17 C18 H18 120.0 . .
C18 C19 C20 120.1(4) . .
C18 C19 H19 120.0 . .
C20 C19 H19 120.0 . .
C19 C20 C15 122.2(4) . .
C19 C20 Cl2 119.8(3) . .
C15 C20 Cl2 118.0(3) . .
C26 C21 C22 119.9(3) . .
C26 C21 N2 122.2(3) . .
C22 C21 N2 117.9(3) . .
C23 C22 C21 118.4(3) . .
C23 C22 C27 120.3(3) . .
C21 C22 C27 121.3(3) . .
C24 C23 C22 121.4(3) . .
C24 C23 H23 119.3 . .
C22 C23 H23 119.3 . .
C25 C24 C23 119.5(3) . .
C25 C24 H24 120.2 . .
C23 C24 H24 120.2 . .
C24 C25 C26 120.4(3) . .
C24 C25 H25 119.8 . .
C26 C25 H25 119.8 . .
C25 C26 C21 120.3(3) . .
C25 C26 H26 119.9 . .
C21 C26 H26 119.9 . .
C22 C27 C28 116.0(3) . .
C22 C27 H27A 108.3 . .
C28 C27 H27A 108.3 . .
C22 C27 H27B 108.3 . .
C28 C27 H27B 108.3 . .
H27A C27 H27B 107.4 . .
O2 C28 O1 118.7(3) . .
O2 C28 C27 122.4(3) . .
O1 C28 C27 118.9(3) . .

loop_
_geom_bond_atom_site_label_1
_geom_bond_atom_site_label_2
_geom_bond_distance
_geom_bond_site_symmetry_2
Cd1 O4 2.154(2) .
Cd1 O1 2.206(2) 4_565
Cd1 O3 2.211(2) 4_566
Cd1 O1 2.247(2) .
Cd1 O2 2.437(2) .
Cl1 C16 1.732(4) .
Cl2 C20 1.733(4) .
Cl3 C8 1.733(4) .
Cl4 C12 1.740(3) .
N1 C7 1.384(4) .
N1 C1 1.416(4) .
N1 H1 0.8600 .
N2 C15 1.384(4) .
N2 C21 1.410(4) .
N2 H2 0.8600 .
O1 C28 1.278(4) .
O1 Cd1 2.206(2) 4_566
O2 C28 1.232(4) .
O3 C14 1.256(4) .
O3 Cd1 2.211(2) 4_565
O4 C14 1.240(4) .
C1 C6 1.381(5) .
C1 C2 1.389(4) .
C2 C3 1.393(5) .
C2 C13 1.502(5) .
C3 C4 1.372(6) .
C3 H3 0.9300 .
C4 C5 1.369(6) .
C4 H4 0.9300 .
C5 C6 1.373(5) .
C5 H5 0.9300 .
C6 H6 0.9300 .
C7 C8 1.401(5) .
C7 C12 1.401(5) .
C8 C9 1.375(5) .
C9 C10 1.373(6) .
C9 H9 0.9300 .
C10 C11 1.377(6) .
C10 H10 0.9300 .
C11 C12 1.374(5) .
C11 H11 0.9300 .
C13 C14 1.519(5) .
C13 H13A 0.9700 .
C13 H13B 0.9700 .
C15 C16 1.393(5) .
C15 C20 1.396(5) .
C16 C17 1.383(5) .
C17 C18 1.367(6) .
C17 H17 0.9300 .
C18 C19 1.359(6) .
C18 H18 0.9300 .
C19 C20 1.389(6) .
C19 H19 0.9300 .
C21 C26 1.381(5) .
C21 C22 1.399(4) .
C22 C23 1.385(5) .
C22 C27 1.502(4) .
C23 C24 1.374(5) .
C23 H23 0.9300 .
C24 C25 1.373(5) .
C24 H24 0.9300 .
C25 C26 1.375(5) .
C25 H25 0.9300 .
C26 H26 0.9300 .
C27 C28 1.506(4) .
C27 H27A 0.9700 .
C27 H27B 0.9700 .

loop_
_geom_hbond_atom_site_label_D
_geom_hbond_atom_site_label_H
_geom_hbond_atom_site_label_A
_geom_hbond_distance_DH
_geom_hbond_distance_HA
_geom_hbond_distance_DA
_geom_hbond_angle_DHA
_geom_hbond_site_symmetry_A
N2 H2 O2 0.86 2.27 2.918(4) 132.7 .
N1 H1 O3 0.86 2.33 2.927(3) 126.8 .

loop_
_geom_torsion_atom_site_label_1
_geom_torsion_atom_site_label_2
_geom_torsion_atom_site_label_3
_geom_torsion_atom_site_label_4
_geom_torsion
_geom_torsion_site_symmetry_1
_geom_torsion_site_symmetry_2
_geom_torsion_site_symmetry_3
_geom_torsion_site_symmetry_4
O4 Cd1 O1 C28 74.0(2) . . . .
O1 Cd1 O1 C28 -56.89(17) 4_565 . . .
O3 Cd1 O1 C28 -142.7(2) 4_566 . . .
O2 Cd1 O1 C28 -1.06(18) . . . .
O4 Cd1 O1 Cd1 -127.14(13) . . . 4_566
O1 Cd1 O1 Cd1 102.0(2) 4_565 . . 4_566
O3 Cd1 O1 Cd1 16.16(14) 4_566 . . 4_566
O2 Cd1 O1 Cd1 157.84(19) . . . 4_566
O4 Cd1 O2 C28 -119.0(2) . . . .
O1 Cd1 O2 C28 146.0(2) 4_565 . . .
O3 Cd1 O2 C28 55.6(2) 4_566 . . .
O1 Cd1 O2 C28 1.09(19) . . . .
O1 Cd1 O4 C14 -12.8(4) 4_565 . . .
O3 Cd1 O4 C14 76.8(4) 4_566 . . .
O1 Cd1 O4 C14 -161.2(3) . . . .
O2 Cd1 O4 C14 -108.9(4) . . . .
C7 N1 C1 C6 26.0(5) . . . .
C7 N1 C1 C2 -155.1(3) . . . .
C6 C1 C2 C3 -1.1(5) . . . .
N1 C1 C2 C3 180.0(3) . . . .
C6 C1 C2 C13 178.4(3) . . . .
N1 C1 C2 C13 -0.4(5) . . . .
C1 C2 C3 C4 0.6(5) . . . .
C13 C2 C3 C4 -178.9(3) . . . .
C2 C3 C4 C5 0.2(6) . . . .
C3 C4 C5 C6 -0.6(6) . . . .
C4 C5 C6 C1 0.1(6) . . . .
C2 C1 C6 C5 0.8(5) . . . .
N1 C1 C6 C5 179.7(3) . . . .
C1 N1 C7 C8 57.5(5) . . . .
C1 N1 C7 C12 -125.1(4) . . . .
N1 C7 C8 C9 179.8(3) . . . .
C12 C7 C8 C9 2.2(5) . . . .
N1 C7 C8 Cl3 2.2(5) . . . .
C12 C7 C8 Cl3 -175.3(3) . . . .
C7 C8 C9 C10 -1.8(6) . . . .
Cl3 C8 C9 C10 175.8(3) . . . .
C8 C9 C10 C11 -0.5(7) . . . .
C9 C10 C11 C12 2.2(7) . . . .
C10 C11 C12 C7 -1.7(6) . . . .
C10 C11 C12 Cl4 178.7(3) . . . .
N1 C7 C12 C11 -178.1(3) . . . .
C8 C7 C12 C11 -0.5(5) . . . .
N1 C7 C12 Cl4 1.5(4) . . . .
C8 C7 C12 Cl4 179.1(3) . . . .
C1 C2 C13 C14 -79.6(4) . . . .
C3 C2 C13 C14 99.9(4) . . . .
Cd1 O4 C14 O3 -12.1(6) . . . .
Cd1 O4 C14 C13 168.6(3) . . . .
Cd1 O3 C14 O4 31.1(6) 4_565 . . .
Cd1 O3 C14 C13 -149.6(3) 4_565 . . .
C2 C13 C14 O4 -137.9(3) . . . .
C2 C13 C14 O3 42.8(5) . . . .
C21 N2 C15 C16 55.7(5) . . . .
C21 N2 C15 C20 -129.3(4) . . . .
N2 C15 C16 C17 176.5(3) . . . .
C20 C15 C16 C17 1.3(5) . . . .
N2 C15 C16 Cl1 -1.0(5) . . . .
C20 C15 C16 Cl1 -176.3(3) . . . .
C15 C16 C17 C18 -2.2(6) . . . .
Cl1 C16 C17 C18 175.4(3) . . . .
C16 C17 C18 C19 0.9(6) . . . .
C17 C18 C19 C20 1.3(7) . . . .
C18 C19 C20 C15 -2.2(6) . . . .
C18 C19 C20 Cl2 177.3(3) . . . .
N2 C15 C20 C19 -174.5(4) . . . .
C16 C15 C20 C19 0.9(5) . . . .
N2 C15 C20 Cl2 6.1(5) . . . .
C16 C15 C20 Cl2 -178.6(3) . . . .
C15 N2 C21 C26 21.4(5) . . . .
C15 N2 C21 C22 -159.5(3) . . . .
C26 C21 C22 C23 2.3(5) . . . .
N2 C21 C22 C23 -176.9(3) . . . .
C26 C21 C22 C27 -175.7(3) . . . .
N2 C21 C22 C27 5.2(4) . . . .
C21 C22 C23 C24 -2.3(5) . . . .
C27 C22 C23 C24 175.7(3) . . . .
C22 C23 C24 C25 0.4(6) . . . .
C23 C24 C25 C26 1.5(6) . . . .
C24 C25 C26 C21 -1.5(5) . . . .
C22 C21 C26 C25 -0.4(5) . . . .
N2 C21 C26 C25 178.7(3) . . . .
C23 C22 C27 C28 105.4(4) . . . .
C21 C22 C27 C28 -76.6(4) . . . .
Cd1 O2 C28 O1 -1.8(3) . . . .
Cd1 O2 C28 C27 175.5(3) . . . .
Cd1 O1 C28 O2 -153.7(3) 4_566 . . .
Cd1 O1 C28 O2 1.9(3) . . . .
Cd1 O1 C28 C27 28.9(4) 4_566 . . .
Cd1 O1 C28 C27 -175.5(2) . . . .
C22 C27 C28 O2 36.0(5) . . . .
C22 C27 C28 O1 -146.7(3) . . . .
